data_7127508
loop_
_publ_author_name
'Vainauskas, Jogirdas'
'Topi\'c, Filip'
'Bushuyev, Oleksandr S.'
'Barrett, Christoper J.'
'Fri\<s\<ci\'c, Tomislav'

_publ_section_title
;
 Halogen bonding to the azulene \p-system: cocrystal design of
 pleochroism.
;
_journal_issue 96
_journal_name_full 'Chemical communications (Cambridge, England)'
_journal_page_first 15145
_journal_page_last 15148
_journal_paper_doi 10.1039/d0cc04758a
_journal_volume 56
_journal_year 2020
_chemical_formula_moiety '2(C6 F4 I2), C10 H8'
_chemical_formula_sum 'C22 H8 F8 I4'
_chemical_formula_weight 931.88
_space_group_crystal_system triclinic
_space_group_IT_number 2
_space_group_name_Hall '-P 1'
_space_group_name_H-M_alt 'P -1'
_atom_sites_solution_hydrogens geom
_atom_sites_solution_primary iterative
_atom_sites_solution_secondary difmap
_audit_creation_method SHELXL-2018/3
_audit_update_record
;
2020-05-03 deposited with the CCDC.	2020-11-02 downloaded from the CCDC.
;
_cell_angle_alpha 67.331(2)
_cell_angle_beta 85.205(3)
_cell_angle_gamma 80.816(2)
_cell_formula_units_Z 1
_cell_length_a 5.9541(4)
_cell_length_b 9.6644(7)
_cell_length_c 11.8639(9)
_cell_measurement_reflns_used 5001
_cell_measurement_temperature 253.0(1)
_cell_measurement_theta_max 31.15
_cell_measurement_theta_min 2.31
_cell_volume 621.68(8)
_computing_cell_refinement 'Bruker APEX3'
_computing_data_collection 'Bruker APEX3'
_computing_data_reduction 'Bruker APEX3'
_computing_publication_material 'OLEX2 (Dolomanov et al., 2009) & WinGX (Farrugia, 2012)'
_computing_structure_refinement 'SHELXL-2018/3 (Sheldrick, 2015)'
_computing_structure_solution 'SHELXT-2014/5 (Sheldrick, 2015)'
_diffrn_ambient_environment N~2~
_diffrn_ambient_temperature 253.0(1)
_diffrn_detector CPAD
_diffrn_detector_type 'PHOTON II'
_diffrn_measured_fraction_theta_full 0.993
_diffrn_measured_fraction_theta_max 0.993
_diffrn_measurement_device 'four-circle diffractometer'
_diffrn_measurement_device_type 'Bruker D8 Venture, Dual, Cu at zero, PHOTON II'
_diffrn_measurement_method '\f and \w scans'
_diffrn_radiation_monochromator mirror
_diffrn_radiation_probe x-ray
_diffrn_radiation_type MoK\a
_diffrn_radiation_wavelength 0.71073
_diffrn_reflns_av_R_equivalents 0.0270
_diffrn_reflns_av_unetI/netI 0.0335
_diffrn_reflns_Laue_measured_fraction_full 0.993
_diffrn_reflns_Laue_measured_fraction_max 0.993
_diffrn_reflns_limit_h_max 8
_diffrn_reflns_limit_h_min -8
_diffrn_reflns_limit_k_max 13
_diffrn_reflns_limit_k_min -14
_diffrn_reflns_limit_l_max 15
_diffrn_reflns_limit_l_min -17
_diffrn_reflns_number 11276
_diffrn_reflns_point_group_measured_fraction_full 0.993
_diffrn_reflns_point_group_measured_fraction_max 0.993
_diffrn_reflns_theta_full 25.250
_diffrn_reflns_theta_max 31.199
_diffrn_reflns_theta_min 2.306
_diffrn_source 'micro-focus sealed X-ray tube'
_diffrn_source_type 'Incoatec Microfocus X-ray Source I\mS (Mo)'
_exptl_absorpt_coefficient_mu 5.081
_exptl_absorpt_correction_T_max 0.7462
_exptl_absorpt_correction_T_min 0.5619
_exptl_absorpt_correction_type multi-scan
_exptl_absorpt_process_details 'SADABS-2016/2 (Krause, Herbst-Irmer, Sheldrick & Stalke, 2015)'
_exptl_crystal_colour blue
_exptl_crystal_density_diffrn 2.489
_exptl_crystal_density_method 'not measured'
_exptl_crystal_description plate
_exptl_crystal_F_000 424
_exptl_crystal_size_max 0.185
_exptl_crystal_size_mid 0.159
_exptl_crystal_size_min 0.089
_refine_diff_density_max 1.421
_refine_diff_density_min -1.473
_refine_diff_density_rms 0.095
_refine_ls_extinction_coef 0.0062(9)
_refine_ls_extinction_expression Fc^*^=kFc[1+0.001xFc^2^\l^3^/sin(2\q)]^-1/4^
_refine_ls_extinction_method 'SHELXL-2018/3 (Sheldrick, 2015)'
_refine_ls_goodness_of_fit_ref 1.023
_refine_ls_hydrogen_treatment constr
_refine_ls_matrix_type full
_refine_ls_number_parameters 200
_refine_ls_number_reflns 4012
_refine_ls_number_restraints 182
_refine_ls_restrained_S_all 1.004
_refine_ls_R_factor_all 0.0708
_refine_ls_R_factor_gt 0.0391
_refine_ls_shift/su_max 0.001
_refine_ls_shift/su_mean 0.000
_refine_ls_structure_factor_coef Fsqd
_refine_ls_weighting_details 'w=1/[\s^2^(Fo^2^)+(0.0139P)^2^+1.6245P] where P=(Fo^2^+2Fc^2^)/3'
_refine_ls_weighting_scheme calc
_refine_ls_wR_factor_gt 0.0670
_refine_ls_wR_factor_ref 0.0774
_reflns_Friedel_coverage 0.000
_reflns_number_gt 2646
_reflns_number_total 4012
_reflns_threshold_expression 'I > 2\s(I)'
_cod_data_source_file d0cc04758a2.cif
_cod_data_source_block azu_14tfib_1-2_253K
_cod_database_code 7127508
_shelx_shelxl_version_number 2018/3
_shelx_space_group_comment
;
The symmetry employed for this shelxl refinement is uniquely defined
by the following loop, which should always be used as a source of
symmetry information in preference to the above space-group names.
They are only intended as comments.
;
_shelx_estimated_absorpt_t_min 0.453
_shelx_estimated_absorpt_t_max 0.661

loop_
_space_group_symop_operation_xyz
'x, y, z'
'-x, -y, -z'

loop_
_atom_site_label
_atom_site_type_symbol
_atom_site_fract_x
_atom_site_fract_y
_atom_site_fract_z
_atom_site_U_iso_or_equiv
_atom_site_adp_type
_atom_site_occupancy
_atom_site_site_symmetry_order
_atom_site_calc_flag
_atom_site_refinement_flags_posn
_atom_site_refinement_flags_adp
_atom_site_refinement_flags_occupancy
_atom_site_disorder_assembly
_atom_site_disorder_group
C1A C 0.171(2) 0.0866(14) 0.1097(14) 0.056(4) Uani 0.5 1 d D U P A -1
H1A H 0.303749 0.064779 0.153346 0.067 Uiso 0.5 1 calc R U P A -1
C2A C 0.002(2) 0.2087(15) 0.0957(14) 0.063(5) Uani 0.5 1 d D U P A -1
H2A H 0.003561 0.281463 0.128874 0.076 Uiso 0.5 1 calc R U P A -1
C3A C -0.172(2) 0.2059(13) 0.0245(13) 0.055(4) Uani 0.5 1 d D U P A -1
H3A H -0.303271 0.275628 0.002785 0.065 Uiso 0.5 1 calc R U P A -1
C4A C -0.1143(11) 0.0805(7) -0.0087(6) 0.0388(15) Uani 0.5 1 d D U P A -1
C5A C -0.2435(13) 0.0390(9) -0.0785(7) 0.0490(18) Uani 0.5 1 d D U P A -1
H5A H -0.380466 0.101071 -0.104982 0.059 Uiso 0.5 1 calc R U P A -1
C6A C -0.195(2) -0.0832(14) -0.1142(14) 0.053(4) Uani 0.5 1 d D U P A -1
H6A H -0.303989 -0.091365 -0.162278 0.064 Uiso 0.5 1 calc R U P A -1
C7A C -0.0088(19) -0.1949(15) -0.0890(14) 0.056(4) Uani 0.5 1 d D U P A -1
H7A H -0.010110 -0.267255 -0.122615 0.068 Uiso 0.5 1 calc R U P A -1
C8A C 0.180(2) -0.2142(15) -0.0205(15) 0.057(4) Uani 0.5 1 d D U P A -1
H8A H 0.286806 -0.298015 -0.014706 0.068 Uiso 0.5 1 calc R U P A -1
C9A C 0.2331(14) -0.1274(8) 0.0403(8) 0.051(2) Uani 0.5 1 d D U P A -1
H9A H 0.369374 -0.161090 0.081761 0.061 Uiso 0.5 1 calc R U P A -1
C10A C 0.1100(11) 0.0023(7) 0.0473(6) 0.0413(16) Uani 0.5 1 d D U P A -1
C1S C 0.3893(6) 0.2133(4) 0.5104(3) 0.0380(8) Uani 1 1 d . . . . .
C2S C 0.5594(7) 0.2769(5) 0.5358(4) 0.0417(9) Uani 1 1 d . . . . .
C3S C 0.6780(7) 0.3769(5) 0.4431(4) 0.0463(10) Uani 1 1 d . . . . .
C4S C 0.6294(7) 0.4173(4) 0.3224(4) 0.0437(9) Uani 1 1 d . . . . .
C5S C 0.4588(7) 0.3533(5) 0.2971(4) 0.0449(9) Uani 1 1 d . . . . .
C6S C 0.3411(6) 0.2534(4) 0.3897(4) 0.0417(9) Uani 1 1 d . . . . .
F1S F 0.6134(5) 0.2440(3) 0.6516(2) 0.0653(7) Uani 1 1 d . . . . .
F2S F 0.8420(5) 0.4358(3) 0.4736(3) 0.0727(8) Uani 1 1 d . . . . .
F3S F 0.4057(5) 0.3863(4) 0.1809(2) 0.0704(8) Uani 1 1 d . . . . .
F4S F 0.1768(5) 0.1948(4) 0.3598(3) 0.0682(8) Uani 1 1 d . . . . .
I1S I 0.20897(5) 0.06530(3) 0.65008(3) 0.05753(13) Uani 1 1 d . . . . .
I2S I 0.80514(6) 0.56998(3) 0.18392(3) 0.06837(15) Uani 1 1 d . . . . .

loop_
_atom_site_aniso_label
_atom_site_aniso_U_11
_atom_site_aniso_U_22
_atom_site_aniso_U_33
_atom_site_aniso_U_23
_atom_site_aniso_U_13
_atom_site_aniso_U_12
C1A 0.065(8) 0.060(8) 0.043(9) -0.014(6) -0.001(6) -0.027(6)
C2A 0.092(10) 0.054(7) 0.045(8) -0.016(6) 0.009(7) -0.022(7)
C3A 0.067(9) 0.042(7) 0.043(8) -0.012(6) 0.012(7) 0.004(6)
C4A 0.043(4) 0.039(4) 0.027(3) -0.006(3) 0.008(3) -0.007(3)
C5A 0.046(4) 0.057(5) 0.035(4) -0.006(4) 0.000(3) -0.012(4)
C6A 0.064(7) 0.064(8) 0.033(8) -0.012(6) 0.000(6) -0.027(6)
C7A 0.082(8) 0.052(7) 0.039(7) -0.018(6) 0.015(6) -0.025(6)
C8A 0.063(9) 0.042(7) 0.052(9) -0.007(6) 0.011(7) -0.004(6)
C9A 0.049(5) 0.049(4) 0.042(5) -0.003(4) 0.000(4) -0.003(4)
C10A 0.046(4) 0.043(4) 0.026(3) -0.001(3) 0.000(3) -0.013(3)
C1S 0.0344(18) 0.0332(18) 0.043(2) -0.0116(16) 0.0058(15) -0.0048(15)
C2S 0.0374(19) 0.046(2) 0.041(2) -0.0154(17) -0.0020(16) -0.0029(16)
C3S 0.0322(19) 0.043(2) 0.066(3) -0.022(2) -0.0008(18) -0.0081(16)
C4S 0.0364(19) 0.0329(19) 0.054(2) -0.0102(17) 0.0082(17) -0.0045(15)
C5S 0.043(2) 0.045(2) 0.041(2) -0.0120(18) 0.0043(17) -0.0049(17)
C6S 0.0371(19) 0.043(2) 0.049(2) -0.0194(18) 0.0008(16) -0.0112(16)
F1S 0.0614(16) 0.088(2) 0.0483(15) -0.0240(14) -0.0094(12) -0.0153(15)
F2S 0.0562(16) 0.078(2) 0.094(2) -0.0340(17) -0.0049(15) -0.0339(15)
F3S 0.0750(19) 0.091(2) 0.0395(14) -0.0159(14) -0.0005(13) -0.0200(16)
F4S 0.0636(17) 0.090(2) 0.0630(17) -0.0307(15) -0.0007(13) -0.0406(16)
I1S 0.0568(2) 0.05052(19) 0.0556(2) -0.00929(14) 0.01689(13) -0.01760(14)
I2S 0.0616(2) 0.04086(18) 0.0827(3) -0.00593(15) 0.02930(17) -0.01190(14)

loop_
_atom_type_symbol
_atom_type_description
_atom_type_scat_dispersion_real
_atom_type_scat_dispersion_imag
_atom_type_scat_source
C C 0.0033 0.0016 'International Tables Vol C Tables 4.2.6.8 and 6.1.1.4'
H H 0.0000 0.0000 'International Tables Vol C Tables 4.2.6.8 and 6.1.1.4'
F F 0.0171 0.0103 'International Tables Vol C Tables 4.2.6.8 and 6.1.1.4'
I I -0.4742 1.8119 'International Tables Vol C Tables 4.2.6.8 and 6.1.1.4'

loop_
_geom_angle_atom_site_label_1
_geom_angle_atom_site_label_2
_geom_angle_atom_site_label_3
_geom_angle
_geom_angle_site_symmetry_1
_geom_angle_site_symmetry_3
_geom_angle_publ_flag
C2A C1A C10A 108.7(9) . . ?
C2A C1A H1A 125.6 . . ?
C10A C1A H1A 125.6 . . ?
C1A C2A C3A 109.9(11) . . ?
C1A C2A H2A 125.0 . . ?
C3A C2A H2A 125.0 . . ?
C4A C3A C2A 108.5(9) . . ?
C4A C3A H3A 125.8 . . ?
C2A C3A H3A 125.8 . . ?
C5A C4A C3A 125.7(7) . . ?
C5A C4A C10A 127.8(5) . . ?
C3A C4A C10A 106.5(5) . . ?
C4A C5A C6A 128.2(7) . . ?
C4A C5A H5A 115.9 . . ?
C6A C5A H5A 115.9 . . ?
C7A C6A C5A 129.6(11) . . ?
C7A C6A H6A 115.2 . . ?
C5A C6A H6A 115.2 . . ?
C6A C7A C8A 129.0(12) . . ?
C6A C7A H7A 115.5 . . ?
C8A C7A H7A 115.5 . . ?
C9A C8A C7A 129.7(11) . . ?
C9A C8A H8A 115.2 . . ?
C7A C8A H8A 115.2 . . ?
C10A C9A C8A 128.2(7) . . ?
C10A C9A H9A 115.9 . . ?
C8A C9A H9A 115.9 . . ?
C9A C10A C1A 126.2(7) . . ?
C9A C10A C4A 127.4(5) . . ?
C1A C10A C4A 106.4(5) . . ?
C2S C1S C6S 117.5(3) . . ?
C2S C1S I1S 120.9(3) . . ?
C6S C1S I1S 121.6(3) . . ?
F1S C2S C1S 120.6(4) . . ?
F1S C2S C3S 118.4(4) . . ?
C1S C2S C3S 121.1(4) . . ?
F2S C3S C4S 120.2(4) . . ?
F2S C3S C2S 118.3(4) . . ?
C4S C3S C2S 121.4(4) . . ?
C3S C4S C5S 117.5(4) . . ?
C3S C4S I2S 121.2(3) . . ?
C5S C4S I2S 121.4(3) . . ?
F3S C5S C4S 120.4(4) . . ?
F3S C5S C6S 118.6(4) . . ?
C4S C5S C6S 121.0(4) . . ?
F4S C6S C1S 120.0(3) . . ?
F4S C6S C5S 118.5(4) . . ?
C1S C6S C5S 121.5(4) . . ?

loop_
_geom_bond_atom_site_label_1
_geom_bond_atom_site_label_2
_geom_bond_distance
_geom_bond_site_symmetry_2
_geom_bond_publ_flag
C1A C2A 1.392(7) . ?
C1A C10A 1.397(7) . ?
C1A H1A 0.9300 . ?
C2A C3A 1.399(7) . ?
C2A H2A 0.9300 . ?
C3A C4A 1.397(7) . ?
C3A H3A 0.9300 . ?
C4A C5A 1.378(6) . ?
C4A C10A 1.495(7) . ?
C5A C6A 1.384(7) . ?
C5A H5A 0.9300 . ?
C6A C7A 1.382(7) . ?
C6A H6A 0.9300 . ?
C7A C8A 1.389(7) . ?
C7A H7A 0.9300 . ?
C8A C9A 1.383(7) . ?
C8A H8A 0.9300 . ?
C9A C10A 1.376(6) . ?
C9A H9A 0.9300 . ?
C1S C2S 1.374(5) . ?
C1S C6S 1.375(6) . ?
C1S I1S 2.076(4) . ?
C2S F1S 1.339(5) . ?
C2S C3S 1.382(6) . ?
C3S F2S 1.343(5) . ?
C3S C4S 1.374(6) . ?
C4S C5S 1.378(6) . ?
C4S I2S 2.076(4) . ?
C5S F3S 1.342(5) . ?
C5S C6S 1.379(5) . ?
C6S F4S 1.339(4) . ?

loop_
_geom_torsion_atom_site_label_1
_geom_torsion_atom_site_label_2
_geom_torsion_atom_site_label_3
_geom_torsion_atom_site_label_4
_geom_torsion
_geom_torsion_site_symmetry_1
_geom_torsion_site_symmetry_2
_geom_torsion_site_symmetry_3
_geom_torsion_site_symmetry_4
_geom_torsion_publ_flag
C10A C1A C2A C3A 0.0(7) . . . . ?
C1A C2A C3A C4A -0.1(7) . . . . ?
C2A C3A C4A C5A 179.7(7) . . . . ?
C2A C3A C4A C10A 0.2(8) . . . . ?
C3A C4A C5A C6A 179.9(15) . . . . ?
C10A C4A C5A C6A -0.7(16) . . . . ?
C4A C5A C6A C7A 0.6(19) . . . . ?
C5A C6A C7A C8A 0.1(19) . . . . ?
C6A C7A C8A C9A -0.2(19) . . . . ?
C7A C8A C9A C10A 0(2) . . . . ?
C8A C9A C10A C1A -179.7(16) . . . . ?
C8A C9A C10A C4A 0.8(16) . . . . ?
C2A C1A C10A C9A -179.5(7) . . . . ?
C2A C1A C10A C4A 0.1(8) . . . . ?
C5A C4A C10A C9A 0.0(13) . . . . ?
C3A C4A C10A C9A 179.4(10) . . . . ?
C5A C4A C10A C1A -179.7(10) . . . . ?
C3A C4A C10A C1A -0.2(9) . . . . ?
C6S C1S C2S F1S 179.3(4) . . . . ?
I1S C1S C2S F1S 0.4(5) . . . . ?
C6S C1S C2S C3S -0.3(6) . . . . ?
I1S C1S C2S C3S -179.2(3) . . . . ?
F1S C2S C3S F2S 0.2(6) . . . . ?
C1S C2S C3S F2S 179.8(4) . . . . ?
F1S C2S C3S C4S -179.1(4) . . . . ?
C1S C2S C3S C4S 0.5(6) . . . . ?
F2S C3S C4S C5S -179.8(4) . . . . ?
C2S C3S C4S C5S -0.6(6) . . . . ?
F2S C3S C4S I2S -0.2(5) . . . . ?
C2S C3S C4S I2S 179.1(3) . . . . ?
C3S C4S C5S F3S -178.9(4) . . . . ?
I2S C4S C5S F3S 1.4(5) . . . . ?
C3S C4S C5S C6S 0.4(6) . . . . ?
I2S C4S C5S C6S -179.2(3) . . . . ?
C2S C1S C6S F4S -179.9(4) . . . . ?
I1S C1S C6S F4S -1.0(5) . . . . ?
C2S C1S C6S C5S 0.2(6) . . . . ?
I1S C1S C6S C5S 179.1(3) . . . . ?
F3S C5S C6S F4S -0.8(6) . . . . ?
C4S C5S C6S F4S 179.9(4) . . . . ?
F3S C5S C6S C1S 179.1(4) . . . . ?
C4S C5S C6S C1S -0.2(6) . . . . ?
